data_1505877
loop_
_publ_author_name
'Shimada, Taichi'
'Yoshioka, Masamitsu'
'Konno, Tsutomu'
'Ishihara, Takashi'

_publ_section_title
;
 Highly stereoselective TiCl4-Catalyzed Evans-aldol and Et3Al-mediated
 Reformatsky reactions. Efficient accesses to optically active syn- or
 anti-alpha-trifluoromethyl-beta-hydroxy carboxylic acid derivatives.
;
_journal_issue 6
_journal_name_full 'Organic letters'
_journal_page_first 1129
_journal_page_last 1131
_journal_paper_doi 10.1021/ol0531435
_journal_volume 8
_journal_year 2006
_chemical_absolute_configuration 'CHOOSE rm ad rmad syn or unk'
_chemical_formula_moiety 'C21 H20 F3 N O5 '
_chemical_formula_sum 'C21 H20 F3 N O5'
_chemical_formula_weight 423.39
_space_group_IT_number 4
_symmetry_cell_setting monoclinic
_symmetry_Int_Tables_number 4
_symmetry_space_group_name_Hall 'P 2yb'
_symmetry_space_group_name_H-M 'P 1 21 1'
_cell_angle_alpha 90
_cell_angle_beta 98.24(1)
_cell_angle_gamma 90
_cell_formula_units_Z 2
_cell_length_a 17.779(3)
_cell_length_b 5.731(1)
_cell_length_c 9.827(2)
_cell_measurement_reflns_used 22
_cell_measurement_temperature 198.1
_cell_measurement_theta_max 28.4
_cell_measurement_theta_min 25.0
_cell_volume 991.0(3)
_computing_cell_refinement WinAFC
_computing_data_collection WinAFC
_computing_data_reduction CrystalStructure
_computing_publication_material 'CrystalStructure 3.6.0'
_computing_structure_refinement SHELXL
_diffrn_measured_fraction_theta_full 1.0000
_diffrn_measured_fraction_theta_max 1.0000
_diffrn_measurement_device_type 'Rigaku AFC7R'
_diffrn_measurement_method \w-2\q
_diffrn_radiation_type 'Cu K\a'
_diffrn_radiation_wavelength 1.5418
_diffrn_reflns_av_R_equivalents 0.041
_diffrn_reflns_limit_h_max 21
_diffrn_reflns_limit_h_min -14
_diffrn_reflns_limit_k_max 6
_diffrn_reflns_limit_k_min 0
_diffrn_reflns_limit_l_max 11
_diffrn_reflns_limit_l_min -11
_diffrn_reflns_number 2681
_diffrn_reflns_theta_full 66.75
_diffrn_reflns_theta_max 66.75
_diffrn_standards_decay_% 1.23
_diffrn_standards_interval_count 0
_diffrn_standards_number 3
_exptl_absorpt_coefficient_mu 1.029
_exptl_absorpt_correction_type none
_exptl_crystal_colour colorless
_exptl_crystal_density_diffrn 1.419
_exptl_crystal_density_method 'not measured'
_exptl_crystal_description needle
_exptl_crystal_F_000 440.00
_exptl_crystal_size_max 0.42
_exptl_crystal_size_mid 0.18
_exptl_crystal_size_min 0.12
_refine_diff_density_max 0.18
_refine_diff_density_min -0.23
_refine_ls_abs_structure_details 'Flack, H. D. (1983), Acta Cryst. A39, 876-881.'
_refine_ls_abs_structure_Flack -0.1(2)
_refine_ls_extinction_method none
_refine_ls_goodness_of_fit_ref 1.042
_refine_ls_hydrogen_treatment refall
_refine_ls_number_parameters 353
_refine_ls_number_reflns 1953
_refine_ls_R_factor_gt 0.0350
_refine_ls_shift/su_max 0.0010
_refine_ls_structure_factor_coef Fsqd
_refine_ls_weighting_details 'w = 1/[\s^2^(Fo^2^)+(0.0635P)^2^+0.0712P] where P=(Fo^2^+2Fc^2^)/3'
_refine_ls_weighting_scheme calc
_refine_ls_wR_factor_ref 0.1000
_reflns_number_gt 2395
_reflns_number_total 2678
_reflns_threshold_expression F^2^>2.0\s(F^2^)
_cod_data_source_file ol0531435si20060130_091706.cif
_cod_data_source_block '_Yoshi-01'
_cod_original_formula_sum 'C21 H20 F3 N O5 '
_cod_database_code 1505877

loop_
_symmetry_equiv_pos_site_id
_symmetry_equiv_pos_as_xyz
1 +X,+Y,+Z
2 -X,1/2+Y,-Z

loop_
_atom_site_label
_atom_site_type_symbol
_atom_site_fract_x
_atom_site_fract_y
_atom_site_fract_z
_atom_site_U_iso_or_equiv
_atom_site_adp_type
_atom_site_occupancy
_atom_site_symmetry_multiplicity
_atom_site_calc_flag
F1 F 0.1725 0.5513 0.5135 0.092(1) Uani 1.00 1 d
F2 F 0.1438 0.2228 0.5954 0.0885(9) Uani 1.00 1 d
F3 F 0.2226 0.2404 0.4490 0.091(1) Uani 1.00 1 d
O1 O 0.3789 0.5456 0.7759 0.0454(5) Uani 1.00 1 d
O2 O 0.1937 0.5866 0.8174 0.0593(6) Uani 1.00 1 d
O3 O 0.4820 0.4256 0.1970 0.0476(5) Uani 1.00 1 d
O4 O 0.3083 0.0046 1.0617 0.0627(6) Uani 1.00 1 d
O5 O 0.3414 0.0099 0.8515 0.0564(5) Uani 1.00 1 d
N1 N 0.2513 0.2684 0.9169 0.0423(5) Uani 1.00 1 d
C1 C 0.3247 0.5558 0.6535 0.0396(6) Uani 1.00 1 d
C2 C 0.2663 0.3679 0.6736 0.0432(6) Uani 1.00 1 d
C3 C 0.2342 0.4197 0.8069 0.0447(6) Uani 1.00 1 d
C4 C 0.3629 0.5193 0.5275 0.0364(5) Uani 1.00 1 d
C5 C 0.3578 0.6875 0.4254 0.0417(6) Uani 1.00 1 d
C6 C 0.3968 0.6621 0.3123 0.0425(6) Uani 1.00 1 d
C7 C 0.4406 0.4648 0.3024 0.0376(6) Uani 1.00 1 d
C8 C 0.4453 0.2934 0.4036 0.0382(5) Uani 1.00 1 d
C9 C 0.4071 0.3219 0.5150 0.0371(5) Uani 1.00 1 d
C10 C 0.4811 0.6097 0.0980 0.0540(8) Uani 1.00 1 d
C11 C 0.2008 0.3482 0.5581 0.066(1) Uani 1.00 1 d
C12 C 0.3038 0.0871 0.9331 0.0467(6) Uani 1.00 1 d
C13 C 0.2653 0.1533 1.1423 0.0565(8) Uani 1.00 1 d
C14 C 0.2095 0.2789 1.0356 0.0444(6) Uani 1.00 1 d
C15 C 0.1330 0.1536 0.9984 0.0495(7) Uani 1.00 1 d
C16 C 0.0878 0.1368 1.1175 0.0426(6) Uani 1.00 1 d
C17 C 0.0405 0.3176 1.1443 0.0522(7) Uani 1.00 1 d
C18 C -0.0020 0.2976 1.2526 0.0634(9) Uani 1.00 1 d
C19 C 0.0026 0.1034 1.3324 0.066(1) Uani 1.00 1 d
C20 C 0.0496 -0.0757 1.3072 0.070(1) Uani 1.00 1 d
C21 C 0.0917 -0.0600 1.1988 0.0591(8) Uani 1.00 1 d
H1 H 0.2991 0.7010 0.6491 0.038(7) Uiso 1.00 1 c
H2 H 0.2887 0.2193 0.6818 0.05(1) Uiso 1.00 1 c
H3 H 0.3285 0.8198 0.4331 0.051(8) Uiso 1.00 1 c
H4 H 0.3913 0.7644 0.2493 0.053(9) Uiso 1.00 1 c
H5 H 0.4734 0.1557 0.3920 0.035(7) Uiso 1.00 1 c
H6 H 0.4092 0.2044 0.5782 0.052(9) Uiso 1.00 1 c
H7 H 0.4319 0.6515 0.0510 0.060(9) Uiso 1.00 1 c
H8 H 0.5111 0.5547 0.0361 0.057(9) Uiso 1.00 1 c
H9 H 0.5060 0.7504 0.1456 0.07(1) Uiso 1.00 1 c
H10 H 0.3033 0.2716 1.1944 0.08(1) Uiso 1.00 1 c
H11 H 0.2419 0.0247 1.1994 0.07(1) Uiso 1.00 1 c
H12 H 0.2034 0.4327 1.0618 0.027(6) Uiso 1.00 1 c
H13 H 0.1068 0.2380 0.9133 0.046(8) Uiso 1.00 1 c
H14 H 0.1423 0.0025 0.9678 0.06(1) Uiso 1.00 1 c
H15 H 0.0391 0.4533 1.0947 0.09(1) Uiso 1.00 1 c
H16 H -0.0348 0.4377 1.2595 0.07(1) Uiso 1.00 1 c
H17 H -0.0236 0.0979 1.4032 0.08(1) Uiso 1.00 1 c
H18 H 0.0529 -0.2045 1.3669 0.08(1) Uiso 1.00 1 c
H19 H 0.1216 -0.1878 1.1814 0.09(1) Uiso 1.00 1 c
H20 H 0.3931 0.7121 0.7867 0.09(1) Uiso 1.00 1 c

loop_
_atom_site_aniso_label
_atom_site_aniso_U_11
_atom_site_aniso_U_22
_atom_site_aniso_U_33
_atom_site_aniso_U_12
_atom_site_aniso_U_13
_atom_site_aniso_U_23
F1 0.0645 0.1494 0.0584 0.0186 -0.0077 0.0171
F2 0.0535 0.1401 0.0742 -0.0290 0.0171 -0.0271
F3 0.0643 0.1608 0.0507 -0.0253 0.0129 -0.0441
O1 0.0581 0.0454 0.0300 -0.0010 -0.0027 -0.0008
O2 0.0672 0.0627 0.0522 0.0248 0.0234 0.0063
O3 0.0565 0.0496 0.0392 0.0022 0.0158 0.0007
O4 0.0609 0.0750 0.0504 0.0163 0.0017 0.0113
O5 0.0576 0.0520 0.0612 0.0125 0.0139 -0.0063
N1 0.0435 0.0481 0.0367 0.0043 0.0100 -0.0049
C1 0.0461 0.0423 0.0294 0.0092 0.0017 0.0006
C2 0.0437 0.0532 0.0342 0.0036 0.0102 -0.0066
C3 0.0451 0.0522 0.0384 0.0043 0.0114 -0.0023
C4 0.0369 0.0402 0.0310 0.0027 0.0008 0.0003
C5 0.0496 0.0399 0.0350 0.0118 0.0043 0.0012
C6 0.0553 0.0383 0.0335 0.0037 0.0041 0.0081
C7 0.0386 0.0446 0.0293 -0.0027 0.0040 -0.0044
C8 0.0371 0.0355 0.0417 0.0023 0.0043 -0.0019
C9 0.0394 0.0366 0.0345 0.0018 0.0025 0.0047
C10 0.0630 0.0694 0.0305 0.0017 0.0093 0.0041
C11 0.0481 0.1051 0.0442 -0.0062 0.0087 -0.0109
C12 0.0452 0.0458 0.0484 0.0035 0.0041 -0.0072
C13 0.0518 0.0769 0.0395 0.0032 0.0023 -0.0013
C14 0.0465 0.0547 0.0324 0.0005 0.0073 -0.0061
C15 0.0477 0.0650 0.0357 -0.0044 0.0055 -0.0084
C16 0.0409 0.0508 0.0351 -0.0046 0.0018 -0.0033
C17 0.0462 0.0597 0.0501 0.0048 0.0045 0.0071
C18 0.0497 0.0848 0.0571 0.0087 0.0123 -0.0076
C19 0.0547 0.1014 0.0447 -0.0159 0.0136 -0.0044
C20 0.0766 0.0775 0.0568 -0.0094 0.0144 0.0167
C21 0.0648 0.0501 0.0639 -0.0009 0.0143 0.0034

loop_
_atom_type_symbol
_atom_type_description
_atom_type_scat_dispersion_real
_atom_type_scat_dispersion_imag
_atom_type_scat_source
C C 0.018 0.009
;
International Tables for Crystallography
(1992, Vol. C, Tables 4.2.6.8 and 6.1.1.4)
;
H H 0.000 0.000
;
International Tables for Crystallography
(1992, Vol. C, Table 6.1.1.4)
;
F F 0.073 0.053
;
International Tables for Crystallography
(1992, Vol. C, Tables 4.2.6.8 and 6.1.1.4)
;
N N 0.031 0.018
;
International Tables for Crystallography
(1992, Vol. C, Tables 4.2.6.8 and 6.1.1.4)
;
O O 0.049 0.032
;
International Tables for Crystallography
(1992, Vol. C, Tables 4.2.6.8 and 6.1.1.4)
;

loop_
_geom_angle_atom_site_label_1
_geom_angle_atom_site_label_2
_geom_angle_atom_site_label_3
_geom_angle
F1 C11 F2 107.2581
F1 C11 F3 106.3570
F1 C11 C2 113.6566
F2 C11 F3 106.7598
F2 C11 C2 111.5773
F3 C11 C2 110.8454
O1 C1 C2 104.5152
O1 C1 C4 110.8288
O2 C3 C2 121.7082
O2 C3 N1 119.6266
O3 C7 C6 123.7344
O3 C7 C8 116.0614
C10 O3 C7 115.8655
O4 C12 N1 108.6173
O4 C12 O5 122.4836
C13 O4 C12 110.0098
O4 C13 C14 104.1726
O5 C12 N1 128.8946
N1 C3 C2 118.6561
C12 N1 C3 128.7006
C14 N1 C3 120.9284
C14 N1 C12 110.3176
N1 C14 C15 108.8635
N1 C14 C13 99.9778
C1 C2 C3 108.5242
C4 C1 C2 113.7369
C1 C2 C11 114.8368
C1 C4 C5 120.4791
C1 C4 C9 120.6861
C11 C2 C3 108.3982
C9 C4 C5 118.7568
C4 C5 C6 120.9372
C4 C9 C8 120.9837
C5 C6 C7 119.2752
C6 C7 C8 120.1992
C7 C8 C9 119.8389
C13 C14 C15 114.3230
C14 C15 C16 113.3151
C15 C16 C21 120.7927
C15 C16 C17 120.2276
C21 C16 C17 118.9642
C16 C17 C18 119.6105
C16 C21 C20 120.6015
C17 C18 C19 120.9005
C18 C19 C20 119.8852
C19 C20 C21 120.0277
O1 C1 H1 109.5904
H20 O1 C1 100.4818
O3 C10 H7 115.5459
O3 C10 H8 104.2084
O3 C10 H9 108.2685
O4 C13 H10 107.2129
O4 C13 H11 99.1845
N1 C14 H12 110.5230
H1 C1 C2 107.1845
C1 C2 H2 111.2959
H1 C1 C4 110.7242
H2 C2 C3 107.9491
H2 C2 C11 105.5962
C4 C5 H3 119.2620
C4 C9 H6 120.5642
H3 C5 C6 119.7942
C5 C6 H4 119.2934
H4 C6 C7 121.3504
C7 C8 H5 118.6601
C8 C9 H6 118.3679
H5 C8 C9 121.4532
H8 C10 H7 110.0393
H9 C10 H7 109.5441
H9 C10 H8 108.9783
C13 C14 H12 110.3664
H10 C13 C14 110.2373
H11 C13 C14 115.6820
H11 C13 H10 118.3033
C14 C15 H13 104.9270
H12 C14 C15 112.1196
C14 C15 H14 108.4588
H13 C15 C16 115.7620
H14 C15 C16 109.0611
H14 C15 H13 104.7735
C16 C17 H15 120.3553
C16 C21 H19 121.1829
H15 C17 C18 119.9351
C17 C18 H16 111.7691
H16 C18 C19 127.3147
C18 C19 H17 119.0097
C19 C20 H18 117.5302
H17 C19 C20 121.0378
C20 C21 H19 118.1957
H18 C20 C21 122.4207

loop_
_geom_bond_atom_site_label_1
_geom_bond_atom_site_label_2
_geom_bond_distance
F1 C11 1.3181
F2 C11 1.3366
F3 C11 1.3410
O1 C1 1.4308
O2 C3 1.2109
O3 C7 1.3727
O3 C10 1.4338
O4 C12 1.3408
O4 C13 1.4530
O5 C12 1.1992
N1 C3 1.3850
N1 C12 1.3914
N1 C14 1.4713
C1 C2 1.5276
C1 C4 1.5096
C2 C3 1.5312
C2 C11 1.5100
C4 C5 1.3850
C4 C9 1.3926
C5 C6 1.3993
C6 C7 1.3842
C7 C8 1.3922
C8 C9 1.3786
C13 C14 1.5182
C14 C15 1.5354
C15 C16 1.5139
C16 C17 1.3829
C16 C21 1.3787
C17 C18 1.3961
C18 C19 1.3572
C19 C20 1.3684
C20 C21 1.3899
O1 H20 0.9889
C1 H1 0.9461
C2 H2 0.9385
C5 H3 0.9282
C6 H4 0.8480
C8 H5 0.9493
C9 H6 0.9130
C10 H7 0.9591
C10 H8 0.9194
C10 H9 1.0032
C13 H10 1.0384
C13 H11 1.0479
C14 H12 0.9285
C15 H13 1.0193
C15 H14 0.9395
C17 H15 0.9161
C18 H16 1.0004
C19 H17 0.8917
C20 H18 0.9397
C21 H19 0.9348
H11 C13 1.0479
H14 C15 0.9395

loop_
_geom_contact_atom_site_label_1
_geom_contact_atom_site_label_2
_geom_contact_distance
_geom_contact_site_symmetry_2
F1 F2 2.1376 .
F1 F3 2.1286 .
F1 O2 2.9630 .
F1 C1 2.8550 .
F1 C2 2.3695 .
F1 C3 3.0300 .
F1 C4 3.3739 .
F1 C20 3.4905 56401
F2 F3 2.1490 .
F2 O2 3.0560 .
F2 N1 3.4605 .
F2 C2 2.3561 .
F2 C3 2.6873 .
F2 C19 3.4048 55401
F2 C19 3.5440 55702
F2 C20 3.5200 55401
F3 C1 3.0911 .
F3 C2 2.3493 .
F3 C4 2.9705 .
F3 C5 3.5437 .
F3 C9 3.2845 .
F3 C13 3.2508 55401
F3 C21 3.5753 55401
O1 O2 3.3843 .
O1 O3 3.2765 65602
O1 O5 3.2508 .
O1 O5 2.8669 56501
O1 N1 3.2399 .
O1 C2 2.3402 .
O1 C3 2.7309 .
O1 C4 2.4212 .
O1 C5 3.5064 .
O1 C9 2.9723 .
O1 C10 3.4365 55601
O1 C12 3.4160 .
O2 O5 3.5554 56501
O2 N1 2.2456 .
O2 C1 3.0211 .
O2 C2 2.4000 .
O2 C11 2.9103 .
O2 C12 3.5617 .
O2 C12 3.5662 56501
O2 C14 2.7589 .
O2 C15 3.3222 .
O2 C18 3.5883 55702
O2 C19 3.5885 55702
O3 O1 3.2765 64602
O3 O5 3.2782 65602
O3 C6 2.4312 .
O3 C8 2.3455 .
O3 C10 3.5571 64502
O4 O5 2.2277 .
O4 N1 2.2192 .
O4 C3 3.5662 .
O4 C6 3.3589 54601
O4 C14 2.3445 .
O4 C15 3.2063 .
O5 O1 2.8669 54501
O5 O2 3.5554 54501
O5 O3 3.2782 64602
O5 N1 2.3387 .
O5 C1 3.2377 54501
O5 C2 2.8940 .
O5 C3 3.0162 .
O5 C10 3.1754 64602
O5 C13 3.4321 .
O5 C14 3.5167 .
N1 C1 3.4766 .
N1 C2 2.5093 .
N1 C11 3.5417 .
N1 C13 2.2900 .
N1 C15 2.4460 .
C1 O5 3.2377 56501
C1 C3 2.4828 .
C1 C5 2.5136 .
C1 C9 2.5227 .
C1 C11 2.5596 .
C2 C4 2.5435 .
C2 C9 3.1425 .
C2 C12 3.0084 .
C3 C11 2.4666 .
C3 C12 2.5028 .
C3 C14 2.4855 .
C3 C15 3.1748 .
C4 C6 2.4226 .
C4 C7 2.7883 .
C4 C8 2.4118 .
C4 C11 3.0989 .
C5 C7 2.4017 .
C5 C8 2.7688 .
C5 C9 2.3902 .
C6 O4 3.3589 56401
C6 C8 2.4068 .
C6 C9 2.7744 .
C6 C10 2.7712 .
C7 C9 2.3976 .
C7 C10 2.3785 .
C10 O1 3.4365 55401
C10 O3 3.5571 65502
C10 O5 3.1754 65602
C10 C10 3.5692 64502
C10 C10 3.5692 65502
C12 O2 3.5662 54501
C12 C13 2.2896 .
C12 C14 2.3500 .
C12 C15 3.2165 .
C13 F3 3.2508 55601
C13 C15 2.5657 .
C13 C16 3.1318 .
C13 C21 3.4381 .
C14 C16 2.5474 .
C14 C17 3.3362 .
C14 C21 3.4195 .
C15 C17 2.5125 .
C15 C21 2.5159 .
C16 C18 2.4020 .
C16 C19 2.7767 .
C16 C20 2.4049 .
C17 C19 2.3953 .
C17 C20 2.7560 .
C17 C21 2.3791 .
C18 O2 3.5883 54702
C18 C20 2.3591 .
C18 C21 2.7404 .
C19 F2 3.4048 55601
C19 F2 3.5440 54702
C19 O2 3.5885 54702
C19 C21 2.3892 .
C20 F1 3.4905 54601
C20 F2 3.5200 55601
C21 F3 3.5753 55601
F1 H1 2.5930 .
F1 H2 3.1065 .
F1 H3 3.3646 .
F1 H17 2.8917 55702
F1 H18 2.7700 56401
F1 H19 3.5858 56401
F2 H2 2.5955 .
F2 H13 3.2843 .
F2 H16 3.0408 54702
F2 H17 3.3657 55401
F2 H17 3.0320 55702
F2 H18 3.5509 55401
F2 H18 3.5934 55702
F3 H1 3.4524 .
F3 H2 2.4211 .
F3 H3 3.0773 54501
F3 H6 3.3852 .
F3 H10 3.0624 55401
F3 H11 2.8113 55401
O1 H1 1.9622 .
O1 H2 2.5491 .
O1 H5 3.3545 65602
O1 H6 2.8614 .
O1 H7 2.8000 55601
O1 H8 3.2162 55601
O1 H9 2.6814 64602
O2 H1 2.7514 .
O2 H2 3.1157 .
O2 H12 2.5413 .
O2 H13 2.7712 .
O2 H14 3.0146 56501
O2 H16 3.4618 55702
O2 H17 3.4592 55702
O3 H4 2.6221 .
O3 H5 2.4841 .
O3 H6 3.1545 65602
O3 H7 2.0400 .
O3 H7 3.4374 64502
O3 H8 1.8837 .
O3 H8 3.1401 64502
O3 H9 1.9909 .
O3 H9 3.5487 64502
O3 H10 3.2951 55401
O3 H20 2.5195 64602
O4 H4 2.5865 54601
O4 H7 3.0005 54601
O4 H8 3.4929 64602
O4 H10 2.0206 .
O4 H11 1.9223 .
O4 H12 3.0813 .
O4 H14 2.9642 .
O5 H1 2.6882 54501
O5 H2 2.1562 .
O5 H6 3.2926 .
O5 H7 3.1227 54601
O5 H8 2.7086 64602
O5 H9 3.0394 64602
O5 H20 2.0812 54501
N1 H2 2.5103 .
N1 H10 2.7513 .
N1 H11 3.1334 .
N1 H12 1.9962 .
N1 H13 2.5697 .
N1 H14 2.5702 .
C1 H2 2.0630 .
C1 H3 2.6509 .
C1 H6 2.6794 .
C1 H20 1.8815 .
C2 H1 2.0206 .
C2 H6 2.9819 .
C2 H20 3.0804 .
C3 H1 2.6172 .
C3 H2 2.0276 .
C3 H12 2.6408 .
C3 H13 2.8260 .
C3 H14 3.4099 .
C3 H20 3.3151 .
C4 H1 2.0457 .
C4 H2 2.7511 .
C4 H3 2.0091 .
C4 H4 3.1773 .
C4 H5 3.2748 .
C4 H5 3.0082 65602
C4 H6 2.0164 .
C4 H10 3.5858 55401
C4 H20 2.7577 .
C5 H1 2.5655 .
C5 H4 1.9592 .
C5 H5 3.4245 56501
C5 H5 3.2747 65602
C5 H6 3.2192 .
C5 H6 3.3874 56501
C5 H10 3.3379 55401
C5 H11 3.4051 56401
C5 H20 3.5188 .
C6 H3 2.0274 .
C6 H5 3.2535 .
C6 H5 3.1880 56501
C6 H5 3.4427 65602
C6 H6 3.4710 65602
C6 H7 2.7286 .
C6 H9 2.7609 .
C6 H10 2.9267 55401
C6 H11 3.5007 56401
C7 H3 3.2389 .
C7 H4 1.9638 .
C7 H5 2.0266 .
C7 H5 3.3531 65602
C7 H6 3.2121 .
C7 H6 3.0815 65602
C7 H7 2.6757 .
C7 H8 3.1019 .
C7 H9 2.6301 .
C7 H10 2.7515 55401
C7 H20 3.5136 64602
C8 H3 3.4541 54501
C8 H4 3.4633 54501
C8 H4 3.1765 .
C8 H5 3.0999 65602
C8 H6 1.9825 .
C8 H6 3.4845 65602
C8 H10 3.0211 55401
C9 H1 3.2958 .
C9 H2 2.9063 .
C9 H3 3.2489 54501
C9 H3 3.2275 .
C9 H5 2.0415 .
C9 H5 2.9083 65602
C9 H9 3.4935 64602
C9 H10 3.4270 55401
C9 H20 3.5188 .
C10 H4 2.4960 .
C10 H6 3.5281 65602
C10 H7 3.4750 64502
C10 H8 3.4530 64502
C10 H8 2.8832 65502
C10 H9 3.1904 64502
C10 H20 3.2835 55401
C10 H20 3.2785 64602
C11 H1 2.7375 .
C11 H2 1.9806 .
C11 H17 3.5299 55702
C12 H1 3.5535 54501
C12 H2 2.5604 .
C12 H7 3.4646 54601
C12 H8 3.2662 64602
C12 H10 2.7785 .
C12 H11 3.0022 .
C12 H12 3.0587 .
C12 H13 3.5864 .
C12 H14 2.9802 .
C12 H20 3.1404 54501
C13 H3 3.4875 54601
C13 H4 3.2274 54601
C13 H12 2.0367 .
C13 H13 3.3801 .
C13 H14 2.7200 .
C13 H19 3.2835 .
C14 H10 2.1152 .
C14 H11 2.1868 .
C14 H13 2.0500 .
C14 H14 2.0380 .
C14 H15 3.3178 .
C14 H19 3.5062 .
C15 H10 3.4155 .
C15 H11 2.6656 .
C15 H12 2.0719 .
C15 H15 2.6604 .
C15 H15 3.2735 54702
C15 H16 3.1196 54702
C15 H19 2.6849 .
C16 H11 2.8176 .
C16 H12 2.7792 .
C16 H13 2.1616 .
C16 H14 2.0257 .
C16 H15 2.0080 .
C16 H15 3.0330 54702
C16 H16 3.2475 .
C16 H18 3.2641 .
C16 H19 2.0271 .
C17 H12 3.1864 .
C17 H13 2.7415 .
C17 H13 3.5443 55702
C17 H14 3.2313 .
C17 H14 3.4455 55702
C17 H15 3.3057 54702
C17 H16 1.9964 .
C17 H17 3.1926 .
C17 H18 3.4927 56501
C17 H19 3.2327 .
C17 H19 3.1770 56501
C18 H13 3.4101 55702
C18 H14 3.2770 55702
C18 H15 2.0161 .
C18 H17 1.9522 .
C18 H18 3.1912 .
C18 H18 3.1691 56501
C19 H13 3.5564 54702
C19 H15 3.2148 .
C19 H16 2.1187 .
C19 H18 1.9861 .
C19 H19 3.2194 .
C20 H13 3.4410 54702
C20 H15 3.4021 54501
C20 H16 3.1703 54501
C20 H16 3.3055 .
C20 H17 1.9815 .
C20 H19 2.0083 .
C21 H11 2.7138 .
C21 H13 3.3289 .
C21 H14 2.5842 .
C21 H15 3.0702 54501
C21 H15 3.2096 .
C21 H15 3.4376 54702
C21 H17 3.1998 .
C21 H18 2.0532 .
H1 O5 2.6882 56501
H1 C12 3.5535 56501
H3 F3 3.0773 56501
H3 C8 3.4541 56501
H3 C9 3.2489 56501
H3 C13 3.4875 56401
H4 O4 2.5865 56401
H4 C8 3.4633 56501
H4 C13 3.2274 56401
H5 O1 3.3545 64602
H5 C4 3.0082 64602
H5 C5 3.4245 54501
H5 C5 3.2747 64602
H5 C6 3.1880 54501
H5 C6 3.4427 64602
H5 C7 3.3531 64602
H5 C8 3.0999 64602
H5 C9 2.9083 64602
H6 O3 3.1545 64602
H6 C5 3.3874 54501
H6 C6 3.4710 64602
H6 C7 3.0815 64602
H6 C8 3.4845 64602
H6 C10 3.5281 64602
H7 O1 2.8000 55401
H7 O3 3.4374 65502
H7 O4 3.0005 56401
H7 O5 3.1227 56401
H7 C10 3.4750 65502
H7 C12 3.4646 56401
H8 O1 3.2162 55401
H8 O3 3.1401 65502
H8 O4 3.4929 65602
H8 O5 2.7086 65602
H8 C10 2.8832 64502
H8 C10 3.4530 65502
H8 C12 3.2662 65602
H9 O1 2.6814 65602
H9 O3 3.5487 65502
H9 O5 3.0394 65602
H9 C9 3.4935 65602
H9 C10 3.1904 65502
H10 F3 3.0624 55601
H10 O3 3.2951 55601
H10 C4 3.5858 55601
H10 C5 3.3379 55601
H10 C6 2.9267 55601
H10 C7 2.7515 55601
H10 C8 3.0211 55601
H10 C9 3.4270 55601
H11 F3 2.8113 55601
H11 O4 1.9223 .
H11 N1 3.1334 .
H11 C5 3.4051 54601
H11 C6 3.5007 54601
H11 C12 3.0022 .
H11 C14 2.1868 .
H11 C15 2.6656 .
H11 C16 2.8176 .
H11 C21 2.7138 .
H13 C17 3.5443 54702
H13 C18 3.4101 54702
H13 C19 3.5564 55702
H13 C20 3.4410 55702
H14 O2 3.0146 54501
H14 O4 2.9642 .
H14 N1 2.5702 .
H14 C3 3.4099 .
H14 C12 2.9802 .
H14 C13 2.7200 .
H14 C14 2.0380 .
H14 C16 2.0257 .
H14 C17 3.2313 .
H14 C17 3.4455 54702
H14 C18 3.2770 54702
H14 C21 2.5842 .
H15 C15 3.2735 55702
H15 C16 3.0330 55702
H15 C17 3.3057 55702
H15 C20 3.4021 56501
H15 C21 3.0702 56501
H15 C21 3.4376 55702
H16 F2 3.0408 55702
H16 O2 3.4618 54702
H16 C15 3.1196 55702
H16 C20 3.1703 56501
H17 F1 2.8917 54702
H17 F2 3.3657 55601
H17 F2 3.0320 54702
H17 O2 3.4592 54702
H17 C11 3.5299 54702
H18 F1 2.7700 54601
H18 F2 3.5509 55601
H18 F2 3.5934 54702
H18 C17 3.4927 54501
H18 C18 3.1691 54501
H19 F1 3.5858 54601
H19 C17 3.1770 54501
H20 O3 2.5195 65602
H20 O5 2.0812 56501
H20 C7 3.5136 65602
H20 C10 3.2835 55601
H20 C10 3.2785 65602
H20 C12 3.1404 56501

loop_
_geom_torsion_atom_site_label_1
_geom_torsion_atom_site_label_2
_geom_torsion_atom_site_label_3
_geom_torsion_atom_site_label_4
_geom_torsion
H(20) O(1) C(1) C(2) -145.9(2)
H(20) O(1) C(1) C(4) 91.2(3)
H(20) O(1) C(1) H(1) -31(2)
C(10) O(3) C(7) C(6) 3.2(3)
C(10) O(3) C(7) C(8) -176.0(2)
C(7) O(3) C(10) H(7) -59(2)
C(7) O(3) C(10) H(8) -179(1)
C(7) O(3) C(10) H(9) 64(2)
C(13) O(4) C(12) O(5) 171.5(3)
C(13) O(4) C(12) N(1) -7.8(3)
C(12) O(4) C(13) C(14) 21.7(3)
C(12) O(4) C(13) H(10) -95(2)
C(12) O(4) C(13) H(11) 141(1)
C(12) N(1) C(3) O(2) -170.6(3)
C(12) N(1) C(3) C(2) 10.5(4)
C(14) N(1) C(3) O(2) 12.3(4)
C(14) N(1) C(3) C(2) -166.6(2)
C(3) N(1) C(12) O(4) 172.6(2)
C(3) N(1) C(12) O(5) -6.7(5)
C(14) N(1) C(12) O(4) -10.1(3)
C(14) N(1) C(12) O(5) 170.7(3)
C(3) N(1) C(14) C(13) -160.3(3)
C(3) N(1) C(14) C(15) 79.6(3)
C(3) N(1) C(14) H(12) -43(1)
C(12) N(1) C(14) C(13) 22.2(3)
C(12) N(1) C(14) C(15) -98.0(3)
C(12) N(1) C(14) H(12) 138(1)
O(1) C(1) C(2) C(3) 56.9(3)
O(1) C(1) C(2) C(11) 178.3(3)
O(1) C(1) C(2) H(2) -61(2)
C(4) C(1) C(2) C(3) 177.9(2)
C(4) C(1) C(2) C(11) -60.7(4)
C(4) C(1) C(2) H(2) 59(2)
H(1) C(1) C(2) C(3) -59.4(3)
H(1) C(1) C(2) C(11) 62.0(4)
H(1) C(1) C(2) H(2) -178(2)
O(1) C(1) C(4) C(5) -121.7(3)
O(1) C(1) C(4) C(9) 55.0(3)
C(2) C(1) C(4) C(5) 120.9(3)
C(2) C(1) C(4) C(9) -62.4(3)
H(1) C(1) C(4) C(5) 0.1(3)
H(1) C(1) C(4) C(9) 176.9(3)
C(1) C(2) C(3) O(2) 69.0(3)
C(1) C(2) C(3) N(1) -112.1(3)
C(11) C(2) C(3) O(2) -56.3(4)
C(11) C(2) C(3) N(1) 122.6(3)
H(2) C(2) C(3) O(2) -170.3(3)
H(2) C(2) C(3) N(1) 8.6(4)
C(1) C(2) C(11) F(1) -43.9(4)
C(1) C(2) C(11) F(2) -165.3(3)
C(1) C(2) C(11) F(3) 75.9(5)
C(3) C(2) C(11) F(1) 77.7(3)
C(3) C(2) C(11) F(2) -43.8(5)
C(3) C(2) C(11) F(3) -162.6(3)
H(2) C(2) C(11) F(1) -166.9(3)
H(2) C(2) C(11) F(2) 71.7(4)
H(2) C(2) C(11) F(3) -47.1(5)
C(1) C(4) C(5) C(6) 176.0(2)
C(1) C(4) C(5) H(3) -3(2)
C(9) C(4) C(5) C(6) -0.8(4)
C(9) C(4) C(5) H(3) -179(2)
C(1) C(4) C(9) C(8) -176.6(2)
C(1) C(4) C(9) H(6) 6(2)
C(5) C(4) C(9) C(8) 0.2(4)
C(5) C(4) C(9) H(6) -176(2)
C(4) C(5) C(6) C(7) 0.5(4)
C(4) C(5) C(6) H(4) 177(2)
H(3) C(5) C(6) C(7) 179.6(3)
H(3) C(5) C(6) H(4) -3(2)
C(5) C(6) C(7) O(3) -178.8(2)
C(5) C(6) C(7) C(8) 0.3(4)
H(4) C(6) C(7) O(3) 4.5(5)
H(4) C(6) C(7) C(8) -176.4(3)
O(3) C(7) C(8) C(9) 178.3(2)
O(3) C(7) C(8) H(5) -4(1)
C(6) C(7) C(8) C(9) -0.9(4)
C(6) C(7) C(8) H(5) 176(1)
C(7) C(8) C(9) C(4) 0.7(4)
C(7) C(8) C(9) H(6) 177(2)
H(5) C(8) C(9) C(4) -176.8(3)
H(5) C(8) C(9) H(6) 0(2)
O(4) C(13) C(14) N(1) -25.3(3)
O(4) C(13) C(14) C(15) 90.8(3)
O(4) C(13) C(14) H(12) -141(1)
H(10) C(13) C(14) N(1) 89.5(4)
H(10) C(13) C(14) C(15) -154.4(3)
H(10) C(13) C(14) H(12) -26(1)
H(11) C(13) C(14) N(1) -133.0(4)
H(11) C(13) C(14) C(15) -16.9(5)
H(11) C(13) C(14) H(12) 110(1)
N(1) C(14) C(15) C(16) 175.3(3)
N(1) C(14) C(15) H(13) -57(2)
N(1) C(14) C(15) H(14) 54(2)
C(13) C(14) C(15) C(16) 64.5(4)
C(13) C(14) C(15) H(13) -168(2)
C(13) C(14) C(15) H(14) -56(2)
H(12) C(14) C(15) C(16) -62.1(4)
H(12) C(14) C(15) H(13) 65(2)
H(12) C(14) C(15) H(14) 176(2)
C(14) C(15) C(16) C(17) 86.2(3)
C(14) C(15) C(16) C(21) -95.3(4)
H(13) C(15) C(16) C(17) -35.1(5)
H(13) C(15) C(16) C(21) 143.4(4)
H(14) C(15) C(16) C(17) -152.9(3)
H(14) C(15) C(16) C(21) 25.6(4)
C(15) C(16) C(17) C(18) 178.6(3)
C(15) C(16) C(17) H(15) -4(3)
C(21) C(16) C(17) C(18) 0.1(3)
C(21) C(16) C(17) H(15) 176(3)
C(15) C(16) C(21) C(20) -179.4(3)
C(15) C(16) C(21) H(19) -1.0(7)
C(17) C(16) C(21) C(20) -0.8(5)
C(17) C(16) C(21) H(19) 177(3)
C(16) C(17) C(18) C(19) 0.2(5)
C(16) C(17) C(18) H(16) -178(2)
H(15) C(17) C(18) C(19) -176.2(4)
H(15) C(17) C(18) H(16) 5(2)
C(17) C(18) C(19) C(20) 0.2(5)
C(17) C(18) C(19) H(17) 177(3)
H(16) C(18) C(19) C(20) 178.7(4)
H(16) C(18) C(19) H(17) -4(3)
C(18) C(19) C(20) C(21) -1.0(6)
C(18) C(19) C(20) H(18) 177(3)
H(17) C(19) C(20) C(21) -178.0(5)
H(17) C(19) C(20) H(18) 0(1)
C(19) C(20) C(21) C(16) 1.3(6)
C(19) C(20) C(21) H(19) -177(3)
H(18) C(20) C(21) C(16) -177.0(5)
H(18) C(20) C(21) H(19) 4(3)

loop_
_cod_related_entry_id
_cod_related_entry_database
_cod_related_entry_code
1 ChemSpider 21199886
